data_8106073
loop_
_publ_author_name
'Li, Xin-Hong'
'Qin, Zhao-Xian'
'Cao, Sheng-Li'

_publ_section_title
;
 Crystal structure of methyl
 (Z)-2-(5-fluoro-2-oxoindolin-3-ylidene)hydrazine-1-carbodithioate,
 C10H8FN3OS2
;
_journal_issue 1
_journal_name_full 'Zeitschrift f\"ur Kristallographie - New Crystal Structures'
_journal_page_first 131
_journal_page_last 132
_journal_paper_doi 10.1515/ncrs-2017-0218
_journal_volume 233
_journal_year 2018
_chemical_formula_sum 'C10 H8 F N3 O S2'
_chemical_formula_weight 269.33
_space_group_crystal_system monoclinic
_space_group_IT_number 14
_space_group_name_Hall '-P 2ybc'
_space_group_name_H-M_alt 'P 1 21/c 1'
_atom_sites_solution_hydrogens geom
_atom_sites_solution_primary direct
_atom_sites_solution_secondary difmap
_cell_angle_alpha 90
_cell_angle_beta 97.396(2)
_cell_angle_gamma 90
_cell_formula_units_Z 4
_cell_length_a 6.2909(2)
_cell_length_b 7.4103(2)
_cell_length_c 24.7079(6)
_cell_measurement_reflns_used 2316
_cell_measurement_temperature 293(2)
_cell_measurement_theta_max 56.10
_cell_measurement_theta_min 5.76
_cell_volume 1142.24(6)
_computing_cell_refinement 'Bruker FRAMBO'
_computing_data_collection 'Bruker FRAMBO'
_computing_data_reduction 'Bruker SHELXTL'
_computing_molecular_graphics 'Bruker SHELXTL'
_computing_publication_material 'Bruker SHELXTL[8] DIAMOND[9]'
_computing_structure_refinement 'SHELXL-2013 (Sheldrick, 2013)'
_computing_structure_solution 'Bruker SHELXTL'
_diffrn_ambient_temperature 293(2)
_diffrn_measured_fraction_theta_full 1.000
_diffrn_measured_fraction_theta_max 0.958
_diffrn_measurement_device_type 'multiwire proportional'
_diffrn_measurement_method 'phi and omega scans'
_diffrn_radiation_type MoK\a
_diffrn_radiation_wavelength 0.71073
_diffrn_reflns_av_R_equivalents 0.0255
_diffrn_reflns_av_unetI/netI 0.0381
_diffrn_reflns_Laue_measured_fraction_full 1.000
_diffrn_reflns_Laue_measured_fraction_max 0.958
_diffrn_reflns_limit_h_max 7
_diffrn_reflns_limit_h_min -7
_diffrn_reflns_limit_k_max 8
_diffrn_reflns_limit_k_min -6
_diffrn_reflns_limit_l_max 28
_diffrn_reflns_limit_l_min -31
_diffrn_reflns_number 4237
_diffrn_reflns_point_group_measured_fraction_full 1.000
_diffrn_reflns_point_group_measured_fraction_max 0.958
_diffrn_reflns_theta_full 25.242
_diffrn_reflns_theta_max 26.679
_diffrn_reflns_theta_min 1.662
_diffrn_source 'sealed tube'
_exptl_absorpt_coefficient_mu 0.465
_exptl_absorpt_correction_type none
_exptl_crystal_colour colorless
_exptl_crystal_density_diffrn 1.566
_exptl_crystal_description block
_exptl_crystal_F_000 552
_exptl_crystal_size_max 0.30
_exptl_crystal_size_mid 0.20
_exptl_crystal_size_min 0.15
_refine_diff_density_max 0.319
_refine_diff_density_min -0.446
_refine_diff_density_rms 0.059
_refine_ls_extinction_coef .
_refine_ls_extinction_method none
_refine_ls_goodness_of_fit_ref 1.083
_refine_ls_hydrogen_treatment constr
_refine_ls_matrix_type full
_refine_ls_number_parameters 154
_refine_ls_number_reflns 2316
_refine_ls_number_restraints 0
_refine_ls_restrained_S_all 1.083
_refine_ls_R_factor_all 0.0427
_refine_ls_R_factor_gt 0.0375
_refine_ls_shift/su_max 0.001
_refine_ls_shift/su_mean 0.000
_refine_ls_structure_factor_coef Fsqd
_refine_ls_weighting_details 'w=1/[\s^2^(Fo^2^)+(0.0492P)^2^+0.0721P] where P=(Fo^2^+2Fc^2^)/3'
_refine_ls_weighting_scheme calc
_refine_ls_wR_factor_gt 0.0963
_refine_ls_wR_factor_ref 0.1014
_reflns_Friedel_coverage 0.000
_reflns_Friedel_fraction_full .
_reflns_Friedel_fraction_max .
_reflns_number_gt 2055
_reflns_number_total 2316
_reflns_threshold_expression 'I > 2\s(I)'
_cod_data_source_file suppl_ncrs-2017-0218_suppl.cif
_cod_data_source_block 1
_cod_original_sg_symbol_H-M 'P 21/c'
_cod_database_code 8106073
_shelx_space_group_comment
;
The symmetry employed for this shelxl refinement is uniquely defined
by the following loop, which should always be used as a source of
symmetry information in preference to the above space-group names.
They are only intended as comments.
;
_shelx_estimated_absorpt_t_min 0.98
_shelx_estimated_absorpt_t_max 0.97
_shelxl_version_number 2013-4

loop_
_space_group_symop_operation_xyz
'x, y, z'
'-x, y+1/2, -z+1/2'
'-x, -y, -z'
'x, -y-1/2, z-1/2'

loop_
_atom_site_label
_atom_site_type_symbol
_atom_site_fract_x
_atom_site_fract_y
_atom_site_fract_z
_atom_site_U_iso_or_equiv
_atom_site_adp_type
_atom_site_occupancy
_atom_site_site_symmetry_order
_atom_site_calc_flag
_atom_site_refinement_flags_posn
_atom_site_refinement_flags_adp
_atom_site_refinement_flags_occupancy
_atom_site_disorder_assembly
_atom_site_disorder_group
S2 S 0.51079(8) 0.55752(8) 0.73725(2) 0.03156(16) Uani 1 1 d . . . . .
S1 S 0.87398(7) 0.74803(7) 0.69049(2) 0.02957(16) Uani 1 1 d . . . . .
F1 F 0.9211(2) 0.9622(2) 0.41251(5) 0.0447(4) Uani 1 1 d . . . . .
O1 O 0.1503(2) 0.5651(2) 0.56565(6) 0.0299(3) Uani 1 1 d . . . . .
N1 N 0.2120(2) 0.6427(2) 0.47797(6) 0.0281(4) Uani 1 1 d . . . . .
H1A H 0.0938 0.6056 0.4601 0.034 Uiso 1 1 calc R U . . .
N3 N 0.5034(2) 0.6614(2) 0.63661(6) 0.0266(4) Uani 1 1 d . . . . .
H3A H 0.3726 0.6249 0.6319 0.032 Uiso 1 1 calc R U . . .
C8 C 0.2607(3) 0.6316(3) 0.53294(7) 0.0249(4) Uani 1 1 d . . . . .
N2 N 0.5934(2) 0.7257(2) 0.59387(6) 0.0240(3) Uani 1 1 d . . . . .
C10 C 0.9652(3) 0.7363(3) 0.76235(8) 0.0332(5) Uani 1 1 d . . . . .
H10A H 1.1074 0.7850 0.7694 0.050 Uiso 1 1 calc R U . . .
H10B H 0.9663 0.6128 0.7741 0.050 Uiso 1 1 calc R U . . .
H10C H 0.8705 0.8049 0.7820 0.050 Uiso 1 1 calc R U . . .
C7 C 0.4801(3) 0.7138(3) 0.54628(8) 0.0238(4) Uani 1 1 d . . . . .
C2 C 0.7327(3) 0.8517(3) 0.48182(8) 0.0276(4) Uani 1 1 d . . . . .
H2B H 0.8443 0.8843 0.5084 0.033 Uiso 1 1 calc R U . . .
C4 C 0.3805(3) 0.7228(3) 0.45399(8) 0.0256(4) Uani 1 1 d . . . . .
C5 C 0.3935(3) 0.7574(3) 0.39960(8) 0.0308(4) Uani 1 1 d . . . . .
H5A H 0.2813 0.7278 0.3728 0.037 Uiso 1 1 calc R U . . .
C6 C 0.5788(3) 0.8378(3) 0.38616(8) 0.0328(4) Uani 1 1 d . . . . .
H6A H 0.5937 0.8616 0.3499 0.039 Uiso 1 1 calc R U . . .
C9 C 0.6183(3) 0.6539(3) 0.68739(7) 0.0239(4) Uani 1 1 d . . . . .
C3 C 0.5478(3) 0.7692(2) 0.49493(8) 0.0236(4) Uani 1 1 d . . . . .
C1 C 0.7417(3) 0.8824(3) 0.42727(8) 0.0298(4) Uani 1 1 d . . . . .

loop_
_atom_site_aniso_label
_atom_site_aniso_U_11
_atom_site_aniso_U_22
_atom_site_aniso_U_33
_atom_site_aniso_U_23
_atom_site_aniso_U_13
_atom_site_aniso_U_12
S2 0.0332(3) 0.0394(3) 0.0226(2) 0.00146(19) 0.00539(19) -0.0083(2)
S1 0.0254(3) 0.0395(3) 0.0233(2) 0.00022(18) 0.00116(18) -0.00722(19)
F1 0.0407(7) 0.0593(9) 0.0358(7) 0.0091(6) 0.0113(6) -0.0134(6)
O1 0.0239(7) 0.0398(8) 0.0262(7) -0.0032(6) 0.0044(5) -0.0046(6)
N1 0.0204(7) 0.0384(10) 0.0247(7) -0.0032(7) 0.0003(6) -0.0015(7)
N3 0.0237(7) 0.0341(9) 0.0218(7) -0.0026(7) 0.0029(6) -0.0049(7)
C8 0.0208(8) 0.0279(10) 0.0259(9) -0.0041(7) 0.0024(7) 0.0024(8)
N2 0.0243(7) 0.0269(8) 0.0206(7) -0.0022(6) 0.0023(6) -0.0001(6)
C10 0.0320(10) 0.0387(12) 0.0268(10) -0.0018(8) -0.0043(8) -0.0009(9)
C7 0.0220(8) 0.0260(9) 0.0233(9) -0.0041(7) 0.0029(7) 0.0012(7)
C2 0.0257(9) 0.0299(10) 0.0271(9) -0.0002(8) 0.0027(7) -0.0001(8)
C4 0.0228(9) 0.0278(10) 0.0257(9) -0.0032(7) 0.0007(7) 0.0025(7)
C5 0.0309(10) 0.0376(12) 0.0226(9) -0.0019(8) -0.0019(7) 0.0051(8)
C6 0.0393(11) 0.0361(12) 0.0235(9) 0.0025(8) 0.0052(8) 0.0050(9)
C9 0.0262(9) 0.0236(9) 0.0220(8) -0.0039(7) 0.0033(7) -0.0011(7)
C3 0.0234(9) 0.0243(9) 0.0232(9) -0.0024(7) 0.0028(7) 0.0044(7)
C1 0.0290(10) 0.0312(11) 0.0301(10) 0.0028(8) 0.0071(8) 0.0002(8)

loop_
_atom_type_symbol
_atom_type_description
_atom_type_scat_dispersion_real
_atom_type_scat_dispersion_imag
_atom_type_scat_source
C C 0.0033 0.0016 'International Tables Vol C Tables 4.2.6.8 and 6.1.1.4'
H H 0.0000 0.0000 'International Tables Vol C Tables 4.2.6.8 and 6.1.1.4'
F F 0.0171 0.0103 'International Tables Vol C Tables 4.2.6.8 and 6.1.1.4'
N N 0.0061 0.0033 'International Tables Vol C Tables 4.2.6.8 and 6.1.1.4'
O O 0.0106 0.0060 'International Tables Vol C Tables 4.2.6.8 and 6.1.1.4'
S S 0.1246 0.1234 'International Tables Vol C Tables 4.2.6.8 and 6.1.1.4'

loop_
_geom_angle_atom_site_label_1
_geom_angle_atom_site_label_2
_geom_angle_atom_site_label_3
_geom_angle
_geom_angle_site_symmetry_1
_geom_angle_site_symmetry_3
C9 S1 C10 101.49(9) . .
C8 N1 C4 111.20(15) . .
C8 N1 H1A 124.4 . .
C4 N1 H1A 124.4 . .
N2 N3 C9 120.53(16) . .
N2 N3 H3A 119.7 . .
C9 N3 H3A 119.7 . .
O1 C8 N1 127.37(17) . .
O1 C8 C7 126.52(17) . .
N1 C8 C7 106.10(16) . .
C7 N2 N3 116.67(16) . .
S1 C10 H10A 109.5 . .
S1 C10 H10B 109.5 . .
H10A C10 H10B 109.5 . .
S1 C10 H10C 109.5 . .
H10A C10 H10C 109.5 . .
H10B C10 H10C 109.5 . .
N2 C7 C3 125.82(18) . .
N2 C7 C8 127.39(18) . .
C3 C7 C8 106.71(15) . .
C1 C2 C3 116.29(18) . .
C1 C2 H2B 121.9 . .
C3 C2 H2B 121.9 . .
C5 C4 C3 121.46(19) . .
C5 C4 N1 129.00(18) . .
C3 C4 N1 109.53(17) . .
C4 C5 C6 118.02(18) . .
C4 C5 H5A 121.0 . .
C6 C5 H5A 121.0 . .
C1 C6 C5 119.45(18) . .
C1 C6 H6A 120.3 . .
C5 C6 H6A 120.3 . .
N3 C9 S2 119.08(14) . .
N3 C9 S1 113.56(14) . .
S2 C9 S1 127.35(11) . .
C2 C3 C4 120.81(18) . .
C2 C3 C7 132.74(17) . .
C4 C3 C7 106.46(16) . .
F1 C1 C2 118.27(18) . .
F1 C1 C6 117.77(18) . .
C2 C1 C6 123.96(19) . .

loop_
_geom_bond_atom_site_label_1
_geom_bond_atom_site_label_2
_geom_bond_distance
_geom_bond_site_symmetry_2
S2 C9 1.6433(19) .
S1 C9 1.7456(19) .
S1 C10 1.796(2) .
F1 C1 1.365(2) .
O1 C8 1.234(2) .
N1 C8 1.356(2) .
N1 C4 1.410(2) .
N1 H1A 0.8600 .
N3 N2 1.348(2) .
N3 C9 1.366(2) .
N3 H3A 0.8600 .
C8 C7 1.506(2) .
N2 C7 1.297(2) .
C10 H10A 0.9600 .
C10 H10B 0.9600 .
C10 H10C 0.9600 .
C7 C3 1.449(3) .
C2 C1 1.375(3) .
C2 C3 1.388(3) .
C2 H2B 0.9300 .
C4 C5 1.381(3) .
C4 C3 1.406(2) .
C5 C6 1.387(3) .
C5 H5A 0.9300 .
C6 C1 1.387(3) .
C6 H6A 0.9300 .

loop_
_geom_torsion_atom_site_label_1
_geom_torsion_atom_site_label_2
_geom_torsion_atom_site_label_3
_geom_torsion_atom_site_label_4
_geom_torsion
_geom_torsion_site_symmetry_1
_geom_torsion_site_symmetry_2
_geom_torsion_site_symmetry_3
_geom_torsion_site_symmetry_4
C4 N1 C8 O1 -178.20(19) . . . .
C4 N1 C8 C7 0.7(2) . . . .
C9 N3 N2 C7 174.17(18) . . . .
N3 N2 C7 C3 -178.07(17) . . . .
N3 N2 C7 C8 -1.7(3) . . . .
O1 C8 C7 N2 1.6(3) . . . .
N1 C8 C7 N2 -177.21(19) . . . .
O1 C8 C7 C3 178.56(19) . . . .
N1 C8 C7 C3 -0.3(2) . . . .
C8 N1 C4 C5 179.8(2) . . . .
C8 N1 C4 C3 -0.8(2) . . . .
C3 C4 C5 C6 0.9(3) . . . .
N1 C4 C5 C6 -179.77(19) . . . .
C4 C5 C6 C1 -0.8(3) . . . .
N2 N3 C9 S2 -174.36(14) . . . .
N2 N3 C9 S1 4.3(2) . . . .
C10 S1 C9 N3 174.39(15) . . . .
C10 S1 C9 S2 -7.13(16) . . . .
C1 C2 C3 C4 -0.6(3) . . . .
C1 C2 C3 C7 179.2(2) . . . .
C5 C4 C3 C2 -0.1(3) . . . .
N1 C4 C3 C2 -179.60(17) . . . .
C5 C4 C3 C7 -179.99(18) . . . .
N1 C4 C3 C7 0.5(2) . . . .
N2 C7 C3 C2 -3.0(4) . . . .
C8 C7 C3 C2 -180.0(2) . . . .
N2 C7 C3 C4 176.82(19) . . . .
C8 C7 C3 C4 -0.1(2) . . . .
C3 C2 C1 F1 -179.63(17) . . . .
C3 C2 C1 C6 0.6(3) . . . .
C5 C6 C1 F1 -179.64(19) . . . .
C5 C6 C1 C2 0.1(3) . . . .
